data_7245456
loop_
_publ_author_name
'Nie, Chang-Rui'
'Zhao, Hong-Ping'
'Liang, Wang-Fu'
'Zhong, Xin-Xian'
'Liang, Cui'
'Su, Gui-Fa'
'Mo, Dong-Liang'

_publ_section_title
;
 Base-catalyzed and DMSO-promoted intramolecular hydroalkoxylation to
 prepare pentacyclic chromeno[4,3-b]indolines
;
_journal_issue 18
_journal_name_full 'Green Chemistry'
_journal_page_first 6854
_journal_page_last 6859
_journal_paper_doi 10.1039/D2GC02225G
_journal_volume 24
_journal_year 2022
_chemical_formula_moiety '0.09(C30 H25 N O2)'
_chemical_formula_sum 'C2.61 H2.17 N0.09 O0.17'
_chemical_formula_weight 37.52
_space_group_crystal_system triclinic
_space_group_IT_number 2
_space_group_name_Hall '-P 1'
_space_group_name_H-M_alt 'P -1'
_atom_sites_solution_hydrogens mixed
_atom_sites_solution_primary dual
_audit_creation_date 2020-07-31
_audit_creation_method
;
Olex2 1.2
(compiled 2018.05.29 svn.r3508 for OlexSys, GUI svn.r5506)
;
_audit_update_record
;
2022-06-09 deposited with the CCDC.	2022-08-23 downloaded from the CCDC.
;
_cell_angle_alpha 99.033(4)
_cell_angle_beta 97.884(4)
_cell_angle_gamma 107.657(4)
_cell_formula_units_Z 23
_cell_length_a 9.206(3)
_cell_length_b 10.087(3)
_cell_length_c 13.161(4)
_cell_measurement_reflns_used 5487
_cell_measurement_temperature 296(2)
_cell_measurement_theta_max 26.74
_cell_measurement_theta_min 2.37
_cell_volume 1127.7(6)
_computing_cell_refinement 'SAINT v8.27A (Bruker, 2012)'
_computing_data_reduction 'SAINT v8.27A (Bruker, 2012)'
_computing_molecular_graphics 'Olex2 (Dolomanov et al., 2009)'
_computing_publication_material 'Olex2 (Dolomanov et al., 2009)'
_computing_structure_refinement 'ShelXL (Sheldrick, 2015)'
_computing_structure_solution 'ShelXT (Sheldrick, 2015)'
_diffrn_ambient_temperature 296.15
_diffrn_measured_fraction_theta_full 0.997
_diffrn_measured_fraction_theta_max 0.987
_diffrn_measurement_device_type 'Bruker APEX-II CCD'
_diffrn_measurement_method '\f and \w scans'
_diffrn_radiation_monochromator graphite
_diffrn_radiation_type MoK\a
_diffrn_radiation_wavelength 0.71073
_diffrn_reflns_av_R_equivalents 0.0310
_diffrn_reflns_av_unetI/netI 0.0315
_diffrn_reflns_Laue_measured_fraction_full 0.997
_diffrn_reflns_Laue_measured_fraction_max 0.987
_diffrn_reflns_limit_h_max 11
_diffrn_reflns_limit_h_min -11
_diffrn_reflns_limit_k_max 12
_diffrn_reflns_limit_k_min -12
_diffrn_reflns_limit_l_max 16
_diffrn_reflns_limit_l_min -16
_diffrn_reflns_number 14151
_diffrn_reflns_point_group_measured_fraction_full 0.997
_diffrn_reflns_point_group_measured_fraction_max 0.987
_diffrn_reflns_theta_full 25.242
_diffrn_reflns_theta_max 26.783
_diffrn_reflns_theta_min 1.598
_diffrn_standards_number 0
_exptl_absorpt_coefficient_mu 0.079
_exptl_absorpt_correction_type none
_exptl_crystal_colour white
_exptl_crystal_density_diffrn 1.271
_exptl_crystal_description block
_exptl_crystal_F_000 456
_refine_diff_density_max 0.213
_refine_diff_density_min -0.201
_refine_diff_density_rms 0.041
_refine_ls_extinction_method none
_refine_ls_goodness_of_fit_ref 1.034
_refine_ls_hydrogen_treatment constr
_refine_ls_matrix_type full
_refine_ls_number_parameters 298
_refine_ls_number_reflns 4768
_refine_ls_number_restraints 0
_refine_ls_restrained_S_all 1.034
_refine_ls_R_factor_all 0.0537
_refine_ls_R_factor_gt 0.0417
_refine_ls_shift/su_max 0.000
_refine_ls_shift/su_mean 0.000
_refine_ls_structure_factor_coef Fsqd
_refine_ls_weighting_details 'w=1/[\s^2^(Fo^2^)+(0.0659P)^2^+0.2182P] where P=(Fo^2^+2Fc^2^)/3'
_refine_ls_weighting_scheme calc
_refine_ls_wR_factor_gt 0.1158
_refine_ls_wR_factor_ref 0.1257
_reflns_Friedel_coverage 0.000
_reflns_number_gt 3807
_reflns_number_total 4768
_reflns_threshold_expression 'I > 2\s(I)'
_cod_data_source_file d2gc02225g2.cif
_cod_data_source_block aaaa
_cod_depositor_comments 'Adding full bibliography for 7245456.cif.'
_cod_original_cell_volume 1127.8(5)
_cod_database_code 7245456
_shelx_shelxl_version_number 2014/7
_shelx_space_group_comment
;
The symmetry employed for this shelxl refinement is uniquely defined
by the following loop, which should always be used as a source of
symmetry information in preference to the above space-group names.
They are only intended as comments.
;
_olex2_refinement_description
;
1. Fixed Uiso
 At 1.2 times of:
  All C(H) groups, All C(H,H) groups, All N(H) groups
2.a Riding coordinates:
 N003(H003)
2.b Ternary CH refined with riding coordinates:
 C00D(H00D), C00E(H00E)
2.c Secondary CH2 refined with riding coordinates:
 C00I(H00B,H00C), C00K(H00I,H00K)
2.d Aromatic/amide H refined with riding coordinates:
 C00A(H00A), C00F(H00F), C00G(H00G), C00H(H00H), C00J(H00J), C00L(H00L),
 C00M(H00M), C00N(H00N), C00O(H00O), C00P(H00P), C00Q(H00Q), C00R(H00R),
 C00S(H00S), C00T(H00T), C00U(H00U), C00V(H00V), C00W(H00W), C00X(H00X)
;
_olex2_submission_special_instructions 'No special instructions were received'

loop_
_space_group_symop_operation_xyz
'x, y, z'
'-x, -y, -z'

loop_
_atom_site_label
_atom_site_type_symbol
_atom_site_fract_x
_atom_site_fract_y
_atom_site_fract_z
_atom_site_U_iso_or_equiv
_atom_site_adp_type
_atom_site_occupancy
_atom_site_site_symmetry_order
_atom_site_calc_flag
_atom_site_refinement_flags_posn
_atom_site_refinement_flags_adp
_atom_site_refinement_flags_occupancy
_atom_site_disorder_assembly
_atom_site_disorder_group
O001 O 0.22852(14) 0.30014(12) 0.39797(8) 0.0488(3) Uani 1 1 d . . . . .
O002 O 0.38412(12) 0.67079(11) 0.28162(9) 0.0496(3) Uani 1 1 d . . . . .
N003 N 0.14113(13) 0.40908(12) 0.11561(9) 0.0335(3) Uani 1 1 d . . . . .
H003 H 0.1480 0.3546 0.0605 0.040 Uiso 1 1 d R . . . .
C004 C 0.27789(14) 0.28148(14) 0.22000(10) 0.0306(3) Uani 1 1 d . . . . .
C005 C 0.25526(14) 0.42215(14) 0.21091(10) 0.0302(3) Uani 1 1 d . . . . .
C006 C 0.00584(15) 0.40251(14) 0.25056(11) 0.0331(3) Uani 1 1 d . . . . .
C007 C 0.17590(15) 0.47317(14) 0.29814(10) 0.0319(3) Uani 1 1 d . . . . .
C008 C -0.00655(15) 0.37113(14) 0.14149(11) 0.0333(3) Uani 1 1 d . . . . .
C009 C 0.21629(16) 0.73256(14) 0.39380(11) 0.0352(3) Uani 1 1 d . . . . .
C00A C 0.30542(15) 0.19581(15) 0.13607(11) 0.0364(3) Uani 1 1 d . . . . .
H00A H 0.3133 0.2273 0.0737 0.044 Uiso 1 1 calc R . . . .
C00B C 0.60839(16) 0.69674(14) 0.13571(10) 0.0330(3) Uani 1 1 d . . . . .
C00C C 0.26327(16) 0.22991(15) 0.31185(11) 0.0358(3) Uani 1 1 d . . . . .
C00D C 0.22791(16) 0.63536(14) 0.29808(11) 0.0357(3) Uani 1 1 d . . . . .
H00D H 0.1640 0.6485 0.2370 0.043 Uiso 1 1 calc R . . . .
C00E C 0.40828(15) 0.54777(14) 0.22533(11) 0.0335(3) Uani 1 1 d . . . . .
H00E H 0.4905 0.5276 0.2693 0.040 Uiso 1 1 calc R . . . .
C00F C -0.12637(17) 0.37550(15) 0.29366(13) 0.0400(3) Uani 1 1 d . . . . .
H00F H -0.1185 0.3951 0.3660 0.048 Uiso 1 1 calc R . . . .
C00G C 0.75067(17) 0.67500(16) 0.13938(12) 0.0417(3) Uani 1 1 d . . . . .
H00G H 0.7554 0.5838 0.1367 0.050 Uiso 1 1 calc R . . . .
C00H C 0.07238(18) 0.74748(16) 0.40088(12) 0.0423(3) Uani 1 1 d . . . . .
H00H H -0.0130 0.6976 0.3473 0.051 Uiso 1 1 calc R . . . .
C00I C 0.23784(18) 0.44499(16) 0.40241(11) 0.0396(3) Uani 1 1 d . . . . .
H00B H 0.3456 0.5053 0.4263 0.048 Uiso 1 1 calc R . . . .
H00C H 0.1796 0.4711 0.4537 0.048 Uiso 1 1 calc R . . . .
C00J C 0.27832(18) 0.09832(16) 0.31922(13) 0.0439(4) Uani 1 1 d . . . . .
H00J H 0.2685 0.0653 0.3809 0.053 Uiso 1 1 calc R . . . .
C00K C 0.45985(17) 0.57350(16) 0.12349(11) 0.0405(3) Uani 1 1 d . . . . .
H00I H 0.4739 0.4877 0.0880 0.049 Uiso 1 1 calc R . . . .
H00K H 0.3774 0.5905 0.0787 0.049 Uiso 1 1 calc R . . . .
C00L C 0.60648(19) 0.83434(16) 0.14124(12) 0.0446(4) Uani 1 1 d . . . . .
H00L H 0.5127 0.8518 0.1396 0.053 Uiso 1 1 calc R . . . .
C00M C 0.32126(17) 0.06562(16) 0.14275(13) 0.0431(3) Uani 1 1 d . . . . .
H00M H 0.3409 0.0108 0.0859 0.052 Uiso 1 1 calc R . . . .
C00N C -0.27101(17) 0.31859(16) 0.22707(14) 0.0457(4) Uani 1 1 d . . . . .
H00N H -0.3608 0.2993 0.2550 0.055 Uiso 1 1 calc R . . . .
C00O C 0.30760(17) 0.01721(16) 0.23549(13) 0.0458(4) Uani 1 1 d . . . . .
H00O H 0.3183 -0.0703 0.2408 0.055 Uiso 1 1 calc R . . . .
C00P C -0.15077(16) 0.31631(15) 0.07457(12) 0.0408(3) Uani 1 1 d . . . . .
H00P H -0.1593 0.2974 0.0021 0.049 Uiso 1 1 calc R . . . .
C00Q C -0.28237(17) 0.29050(16) 0.11952(14) 0.0454(4) Uani 1 1 d . . . . .
H00Q H -0.3802 0.2535 0.0761 0.054 Uiso 1 1 calc R . . . .
C00R C 0.3414(2) 0.80815(18) 0.47406(13) 0.0497(4) Uani 1 1 d . . . . .
H00R H 0.4384 0.7992 0.4711 0.060 Uiso 1 1 calc R . . . .
C00S C 0.7420(2) 0.94647(16) 0.14921(14) 0.0554(4) Uani 1 1 d . . . . .
H00S H 0.7383 1.0382 0.1531 0.066 Uiso 1 1 calc R . . . .
C00T C 0.88600(18) 0.7879(2) 0.14696(14) 0.0525(4) Uani 1 1 d . . . . .
H00T H 0.9804 0.7717 0.1491 0.063 Uiso 1 1 calc R . . . .
C00U C 0.0550(2) 0.83559(18) 0.48652(14) 0.0520(4) Uani 1 1 d . . . . .
H00U H -0.0420 0.8438 0.4908 0.062 Uiso 1 1 calc R . . . .
C00V C 0.1808(3) 0.91105(19) 0.56531(13) 0.0591(5) Uani 1 1 d . . . . .
H00V H 0.1694 0.9712 0.6226 0.071 Uiso 1 1 calc R . . . .
C00W C 0.8813(2) 0.92322(19) 0.15133(14) 0.0559(4) Uani 1 1 d . . . . .
H00W H 0.9719 0.9985 0.1557 0.067 Uiso 1 1 calc R . . . .
C00X C 0.3230(2) 0.8975(2) 0.55921(14) 0.0610(5) Uani 1 1 d . . . . .
H00X H 0.4081 0.9486 0.6127 0.073 Uiso 1 1 calc R . . . .

loop_
_atom_site_aniso_label
_atom_site_aniso_U_11
_atom_site_aniso_U_22
_atom_site_aniso_U_33
_atom_site_aniso_U_23
_atom_site_aniso_U_13
_atom_site_aniso_U_12
O001 0.0696(7) 0.0507(6) 0.0422(6) 0.0229(5) 0.0278(5) 0.0295(6)
O002 0.0460(6) 0.0352(5) 0.0644(7) 0.0016(5) 0.0322(5) 0.0040(5)
N003 0.0324(6) 0.0392(6) 0.0317(6) 0.0093(5) 0.0099(5) 0.0132(5)
C004 0.0237(6) 0.0331(7) 0.0368(7) 0.0112(5) 0.0096(5) 0.0085(5)
C005 0.0298(6) 0.0334(7) 0.0304(6) 0.0106(5) 0.0110(5) 0.0108(5)
C006 0.0312(7) 0.0303(6) 0.0419(7) 0.0110(5) 0.0126(6) 0.0119(5)
C007 0.0317(7) 0.0337(7) 0.0340(7) 0.0092(5) 0.0134(5) 0.0120(5)
C008 0.0323(7) 0.0292(6) 0.0423(7) 0.0112(5) 0.0114(6) 0.0125(5)
C009 0.0408(7) 0.0315(7) 0.0357(7) 0.0098(5) 0.0134(6) 0.0113(6)
C00A 0.0324(7) 0.0387(7) 0.0413(7) 0.0114(6) 0.0130(6) 0.0123(6)
C00B 0.0361(7) 0.0332(7) 0.0312(6) 0.0091(5) 0.0140(5) 0.0091(5)
C00C 0.0315(7) 0.0405(7) 0.0390(7) 0.0134(6) 0.0120(6) 0.0122(6)
C00D 0.0378(7) 0.0346(7) 0.0368(7) 0.0096(6) 0.0155(6) 0.0104(6)
C00E 0.0318(7) 0.0347(7) 0.0353(7) 0.0092(5) 0.0122(5) 0.0096(5)
C00F 0.0386(7) 0.0360(7) 0.0518(9) 0.0135(6) 0.0207(6) 0.0141(6)
C00G 0.0441(8) 0.0390(8) 0.0486(8) 0.0165(6) 0.0143(7) 0.0176(6)
C00H 0.0429(8) 0.0406(8) 0.0460(8) 0.0114(6) 0.0141(6) 0.0140(6)
C00I 0.0443(8) 0.0434(8) 0.0351(7) 0.0113(6) 0.0149(6) 0.0156(6)
C00J 0.0435(8) 0.0452(8) 0.0506(9) 0.0240(7) 0.0137(7) 0.0166(7)
C00K 0.0370(7) 0.0441(8) 0.0370(7) 0.0103(6) 0.0141(6) 0.0045(6)
C00L 0.0529(9) 0.0433(8) 0.0482(9) 0.0124(7) 0.0204(7) 0.0254(7)
C00M 0.0410(8) 0.0387(8) 0.0524(9) 0.0075(7) 0.0145(7) 0.0158(6)
C00N 0.0325(7) 0.0410(8) 0.0708(11) 0.0194(7) 0.0214(7) 0.0137(6)
C00O 0.0420(8) 0.0367(8) 0.0649(10) 0.0188(7) 0.0135(7) 0.0167(6)
C00P 0.0365(7) 0.0387(8) 0.0478(8) 0.0115(6) 0.0057(6) 0.0133(6)
C00Q 0.0307(7) 0.0393(8) 0.0662(10) 0.0147(7) 0.0064(7) 0.0114(6)
C00R 0.0472(9) 0.0498(9) 0.0500(9) 0.0056(7) 0.0074(7) 0.0165(7)
C00S 0.0823(13) 0.0285(8) 0.0530(10) 0.0092(7) 0.0182(9) 0.0125(8)
C00T 0.0336(8) 0.0677(11) 0.0561(10) 0.0195(8) 0.0094(7) 0.0130(7)
C00U 0.0612(10) 0.0509(9) 0.0590(10) 0.0188(8) 0.0327(9) 0.0272(8)
C00V 0.0913(14) 0.0540(10) 0.0409(9) 0.0080(7) 0.0253(9) 0.0326(10)
C00W 0.0515(10) 0.0475(9) 0.0508(9) 0.0103(7) 0.0079(8) -0.0082(8)
C00X 0.0735(12) 0.0576(11) 0.0433(9) -0.0011(8) 0.0010(8) 0.0200(9)

loop_
_atom_type_symbol
_atom_type_description
_atom_type_scat_dispersion_real
_atom_type_scat_dispersion_imag
_atom_type_scat_source
C C 0.0033 0.0016 'International Tables Vol C Tables 4.2.6.8 and 6.1.1.4'
H H 0.0000 0.0000 'International Tables Vol C Tables 4.2.6.8 and 6.1.1.4'
N N 0.0061 0.0033 'International Tables Vol C Tables 4.2.6.8 and 6.1.1.4'
O O 0.0106 0.0060 'International Tables Vol C Tables 4.2.6.8 and 6.1.1.4'

loop_
_geom_angle_atom_site_label_1
_geom_angle_atom_site_label_2
_geom_angle_atom_site_label_3
_geom_angle
_geom_angle_site_symmetry_1
_geom_angle_site_symmetry_3
_geom_angle_publ_flag
C00C O001 C00I 118.06(11) . . ?
C00D O002 C00E 110.13(10) . . ?
C005 N003 H003 114.4 . . ?
C008 N003 H003 114.2 . . ?
C008 N003 C005 107.43(10) . . ?
C00A C004 C005 121.66(12) . . ?
C00A C004 C00C 117.68(12) . . ?
C00C C004 C005 120.58(12) . . ?
N003 C005 C004 112.22(10) . . ?
N003 C005 C007 101.08(10) . . ?
N003 C005 C00E 113.16(10) . . ?
C004 C005 C007 111.72(10) . . ?
C004 C005 C00E 114.32(11) . . ?
C007 C005 C00E 103.17(10) . . ?
C008 C006 C007 107.04(11) . . ?
C00F C006 C007 132.47(13) . . ?
C00F C006 C008 120.34(13) . . ?
C005 C007 C00D 99.77(10) . . ?
C006 C007 C005 102.60(10) . . ?
C006 C007 C00D 110.79(11) . . ?
C006 C007 C00I 118.61(11) . . ?
C00I C007 C005 111.24(11) . . ?
C00I C007 C00D 111.80(11) . . ?
N003 C008 C006 110.52(12) . . ?
C00P C008 N003 128.45(13) . . ?
C00P C008 C006 120.97(13) . . ?
C00H C009 C00D 118.21(13) . . ?
C00R C009 C00D 123.26(13) . . ?
C00R C009 C00H 118.53(14) . . ?
C004 C00A H00A 119.0 . . ?
C00M C00A C004 121.96(13) . . ?
C00M C00A H00A 119.0 . . ?
C00G C00B C00K 121.02(13) . . ?
C00L C00B C00G 117.85(13) . . ?
C00L C00B C00K 121.11(13) . . ?
O001 C00C C004 123.50(13) . . ?
O001 C00C C00J 115.66(12) . . ?
C00J C00C C004 120.80(13) . . ?
O002 C00D C007 105.04(11) . . ?
O002 C00D C009 111.28(11) . . ?
O002 C00D H00D 107.8 . . ?
C007 C00D H00D 107.8 . . ?
C009 C00D C007 116.71(11) . . ?
C009 C00D H00D 107.8 . . ?
O002 C00E C005 106.56(10) . . ?
O002 C00E H00E 108.2 . . ?
O002 C00E C00K 111.44(12) . . ?
C005 C00E H00E 108.2 . . ?
C00K C00E C005 114.04(11) . . ?
C00K C00E H00E 108.2 . . ?
C006 C00F H00F 120.5 . . ?
C006 C00F C00N 118.91(15) . . ?
C00N C00F H00F 120.5 . . ?
C00B C00G H00G 119.6 . . ?
C00B C00G C00T 120.75(14) . . ?
C00T C00G H00G 119.6 . . ?
C009 C00H H00H 119.6 . . ?
C00U C00H C009 120.75(15) . . ?
C00U C00H H00H 119.6 . . ?
O001 C00I C007 113.54(11) . . ?
O001 C00I H00B 108.9 . . ?
O001 C00I H00C 108.9 . . ?
C007 C00I H00B 108.9 . . ?
C007 C00I H00C 108.9 . . ?
H00B C00I H00C 107.7 . . ?
C00C C00J H00J 119.9 . . ?
C00O C00J C00C 120.11(14) . . ?
C00O C00J H00J 119.9 . . ?
C00B C00K C00E 114.91(12) . . ?
C00B C00K H00I 108.5 . . ?
C00B C00K H00K 108.5 . . ?
C00E C00K H00I 108.5 . . ?
C00E C00K H00K 108.5 . . ?
H00I C00K H00K 107.5 . . ?
C00B C00L H00L 119.5 . . ?
C00B C00L C00S 121.07(15) . . ?
C00S C00L H00L 119.5 . . ?
C00A C00M H00M 120.4 . . ?
C00A C00M C00O 119.23(14) . . ?
C00O C00M H00M 120.4 . . ?
C00F C00N H00N 119.8 . . ?
C00Q C00N C00F 120.43(14) . . ?
C00Q C00N H00N 119.8 . . ?
C00J C00O C00M 120.22(14) . . ?
C00J C00O H00O 119.9 . . ?
C00M C00O H00O 119.9 . . ?
C008 C00P H00P 121.1 . . ?
C008 C00P C00Q 117.76(14) . . ?
C00Q C00P H00P 121.1 . . ?
C00N C00Q C00P 121.57(14) . . ?
C00N C00Q H00Q 119.2 . . ?
C00P C00Q H00Q 119.2 . . ?
C009 C00R H00R 119.9 . . ?
C009 C00R C00X 120.26(16) . . ?
C00X C00R H00R 119.9 . . ?
C00L C00S H00S 119.8 . . ?
C00W C00S C00L 120.47(15) . . ?
C00W C00S H00S 119.8 . . ?
C00G C00T H00T 119.8 . . ?
C00W C00T C00G 120.44(15) . . ?
C00W C00T H00T 119.8 . . ?
C00H C00U H00U 120.0 . . ?
C00V C00U C00H 120.04(16) . . ?
C00V C00U H00U 120.0 . . ?
C00U C00V H00V 120.1 . . ?
C00X C00V C00U 119.77(16) . . ?
C00X C00V H00V 120.1 . . ?
C00S C00W C00T 119.42(15) . . ?
C00S C00W H00W 120.3 . . ?
C00T C00W H00W 120.3 . . ?
C00R C00X H00X 119.7 . . ?
C00V C00X C00R 120.64(17) . . ?
C00V C00X H00X 119.7 . . ?

loop_
_geom_bond_atom_site_label_1
_geom_bond_atom_site_label_2
_geom_bond_distance
_geom_bond_site_symmetry_2
_geom_bond_publ_flag
O001 C00C 1.3687(17) . ?
O001 C00I 1.4288(18) . ?
O002 C00D 1.4286(17) . ?
O002 C00E 1.4361(17) . ?
N003 H003 0.8601 . ?
N003 C005 1.4822(17) . ?
N003 C008 1.4011(17) . ?
C004 C005 1.5156(18) . ?
C004 C00A 1.3933(19) . ?
C004 C00C 1.3963(19) . ?
C005 C007 1.5456(17) . ?
C005 C00E 1.5474(18) . ?
C006 C007 1.5050(19) . ?
C006 C008 1.401(2) . ?
C006 C00F 1.3836(19) . ?
C007 C00D 1.5592(19) . ?
C007 C00I 1.515(2) . ?
C008 C00P 1.388(2) . ?
C009 C00D 1.5075(19) . ?
C009 C00H 1.392(2) . ?
C009 C00R 1.380(2) . ?
C00A H00A 0.9300 . ?
C00A C00M 1.379(2) . ?
C00B C00G 1.388(2) . ?
C00B C00K 1.5123(19) . ?
C00B C00L 1.384(2) . ?
C00C C00J 1.392(2) . ?
C00D H00D 0.9800 . ?
C00E H00E 0.9800 . ?
C00E C00K 1.5160(19) . ?
C00F H00F 0.9300 . ?
C00F C00N 1.389(2) . ?
C00G H00G 0.9300 . ?
C00G C00T 1.389(2) . ?
C00H H00H 0.9300 . ?
C00H C00U 1.381(2) . ?
C00I H00B 0.9700 . ?
C00I H00C 0.9700 . ?
C00J H00J 0.9300 . ?
C00J C00O 1.374(2) . ?
C00K H00I 0.9700 . ?
C00K H00K 0.9700 . ?
C00L H00L 0.9300 . ?
C00L C00S 1.385(2) . ?
C00M H00M 0.9300 . ?
C00M C00O 1.391(2) . ?
C00N H00N 0.9300 . ?
C00N C00Q 1.382(2) . ?
C00O H00O 0.9300 . ?
C00P H00P 0.9300 . ?
C00P C00Q 1.393(2) . ?
C00Q H00Q 0.9300 . ?
C00R H00R 0.9300 . ?
C00R C00X 1.387(2) . ?
C00S H00S 0.9300 . ?
C00S C00W 1.369(3) . ?
C00T H00T 0.9300 . ?
C00T C00W 1.371(3) . ?
C00U H00U 0.9300 . ?
C00U C00V 1.372(3) . ?
C00V H00V 0.9300 . ?
C00V C00X 1.369(3) . ?
C00W H00W 0.9300 . ?
C00X H00X 0.9300 . ?
